data_4328605
loop_
_publ_author_name
'Michael H. Holthausen'
'Kai-Oliver Feldmann'
'Stephen Schulz'
'Alexander Hepp'
'Jan J. Weigand'

_publ_section_title
;
 Formation of Cationic [RP5Cl]+-Cages via Insertion of [RPCl]+-Cations
 into a P-P Bond of the P4 Tetrahedron
;
_journal_name_full 'Inorganic Chemistry'
_journal_page_first 3374
_journal_page_last 3387
_journal_paper_doi 10.1021/ic2013304
_journal_volume 51
_journal_year 2012
_chemical_formula_moiety 'C4 H9 Cl5 Ga P '
_chemical_formula_sum 'C4 H9 Cl5 Ga P'
_chemical_formula_weight 335.05
_chemical_name_systematic
;
 ?
;
_space_group_IT_number 14
_symmetry_cell_setting monoclinic
_symmetry_space_group_name_Hall '-P 2yn'
_symmetry_space_group_name_H-M 'P 1 21/n 1'
_atom_sites_solution_hydrogens geom
_atom_sites_solution_primary direct
_atom_sites_solution_secondary difmap
_audit_creation_method SHELXL-97
_cell_angle_alpha 90.00
_cell_angle_beta 116.4350(10)
_cell_angle_gamma 90.00
_cell_formula_units_Z 4
_cell_length_a 12.0362(7)
_cell_length_b 8.6708(5)
_cell_length_c 13.2467(8)
_cell_measurement_reflns_used 900
_cell_measurement_temperature 153(2)
_cell_measurement_theta_max 22.5
_cell_measurement_theta_min 1
_cell_volume 1237.92(13)
_computing_cell_refinement 'APEX2(Bruker AXS, 2007)'
_computing_data_collection 'APEX2(Bruker AXS, 2007)'
_computing_data_reduction 'SAINT,SADABS (Bruker AXS, 2007 )'
_computing_molecular_graphics
;
ORTEP3,L.J. Farrugia, J. Appl. Cryst. (1997) 30, 565
;
_computing_structure_refinement
;
SHELXL-97, G. M. Sheldrick, Acta Cryst. (2008) A64, 112-122
;
_computing_structure_solution
;
SHELXS-97 , G. M. Sheldrick, Acta Cryst. (2008) A64, 112-122
;
_diffrn_ambient_temperature 153(1)
_diffrn_detector_area_resol_mean 80
_diffrn_measured_fraction_theta_full 1.000
_diffrn_measured_fraction_theta_max 1.000
_diffrn_measurement_device_type 'CCD area detector'
_diffrn_measurement_method 'Omega and Phi scans'
_diffrn_radiation_monochromator graphite
_diffrn_radiation_source 'rotating anode'
_diffrn_radiation_type MoK\a
_diffrn_radiation_wavelength 0.71073
_diffrn_reflns_av_R_equivalents 0.0257
_diffrn_reflns_av_sigmaI/netI 0.0214
_diffrn_reflns_limit_h_max 15
_diffrn_reflns_limit_h_min -15
_diffrn_reflns_limit_k_max 11
_diffrn_reflns_limit_k_min -11
_diffrn_reflns_limit_l_max 17
_diffrn_reflns_limit_l_min -17
_diffrn_reflns_number 12275
_diffrn_reflns_theta_full 27.87
_diffrn_reflns_theta_max 27.87
_diffrn_reflns_theta_min 1.91
_exptl_absorpt_coefficient_mu 3.377
_exptl_absorpt_correction_T_max 0.7288
_exptl_absorpt_correction_T_min 0.4625
_exptl_absorpt_correction_type multi-scan
_exptl_absorpt_process_details
; 
 Corrections were done with the SADABS program, utilizing the none merged
 raw data obtained from the integration process. Integration and final cell
 refinement were done with SAINT.

 SADABS reports ratio of Tmin/Tmax =  0.619828   

;
_exptl_crystal_colour colourless
_exptl_crystal_density_diffrn 1.798
_exptl_crystal_description plate
_exptl_crystal_F_000 656
_exptl_crystal_size_max 0.27
_exptl_crystal_size_mid 0.22
_exptl_crystal_size_min 0.10
_refine_diff_density_max 2.527
_refine_diff_density_min -0.645
_refine_diff_density_rms 0.109
_refine_ls_extinction_method none
_refine_ls_goodness_of_fit_ref 1.039
_refine_ls_hydrogen_treatment noref
_refine_ls_matrix_type full
_refine_ls_number_parameters 103
_refine_ls_number_reflns 2961
_refine_ls_number_restraints 0
_refine_ls_restrained_S_all 1.039
_refine_ls_R_factor_all 0.0454
_refine_ls_R_factor_gt 0.0388
_refine_ls_shift/su_max 0.000
_refine_ls_shift/su_mean 0.000
_refine_ls_structure_factor_coef Fsqd
_refine_ls_weighting_details 'calc w=1/[\s^2^(Fo^2^)+(0.0482P)^2^+3.5251P] where P=(Fo^2^+2Fc^2^)/3'
_refine_ls_weighting_scheme calc
_refine_ls_wR_factor_gt 0.0993
_refine_ls_wR_factor_ref 0.1036
_reflns_number_gt 2584
_reflns_number_total 2961
_reflns_threshold_expression >2sigma(I)
_cod_data_source_file ic2013304_si_001.cif
_cod_data_source_block sad
_cod_original_sg_symbol_H-M 'P 21/n'
_cod_database_code 4328605

loop_
_symmetry_equiv_pos_as_xyz
'x, y, z'
'-x+1/2, y+1/2, -z+1/2'
'-x, -y, -z'
'x-1/2, -y-1/2, z-1/2'

loop_
_atom_site_label
_atom_site_type_symbol
_atom_site_fract_x
_atom_site_fract_y
_atom_site_fract_z
_atom_site_U_iso_or_equiv
_atom_site_adp_type
_atom_site_occupancy
_atom_site_symmetry_multiplicity
_atom_site_calc_flag
_atom_site_refinement_flags
Ga1 Ga 0.42786(3) 0.19650(4) 0.18292(3) 0.02439(12) Uani 1 1 d .
P1 P 0.56538(8) -0.02395(10) 0.25180(7) 0.02449(19) Uani 1 1 d .
Cl4 Cl 0.25474(8) 0.10840(11) 0.05678(8) 0.0326(2) Uani 1 1 d .
Cl3 Cl 0.41503(10) 0.29865(12) 0.32465(9) 0.0421(2) Uani 1 1 d .
Cl1 Cl 0.71430(9) 0.04579(12) 0.38947(9) 0.0408(2) Uani 1 1 d .
Cl5 Cl 0.52297(10) 0.33937(12) 0.11303(9) 0.0421(2) Uani 1 1 d .
Cl2 Cl 0.62888(10) -0.07804(13) 0.14054(9) 0.0414(2) Uani 1 1 d .
C1 C 0.5138(4) -0.2040(4) 0.2892(4) 0.0373(9) Uani 1 1 d .
C2 C 0.4601(6) -0.1498(8) 0.3753(5) 0.0745(19) Uani 1 1 d .
H2A H 0.4267 -0.2393 0.3979 0.112 Uiso 1 1 calc R
H2B H 0.3941 -0.0738 0.3383 0.112 Uiso 1 1 calc R
H2C H 0.5270 -0.1034 0.4422 0.112 Uiso 1 1 calc R
C4 C 0.6203(5) -0.3199(5) 0.3388(5) 0.0612(16) Uani 1 1 d .
H4A H 0.5894 -0.4174 0.3540 0.092 Uiso 1 1 calc R
H4B H 0.6855 -0.2789 0.4092 0.092 Uiso 1 1 calc R
H4C H 0.6543 -0.3378 0.2850 0.092 Uiso 1 1 calc R
C3 C 0.4087(4) -0.2688(5) 0.1792(4) 0.0435(10) Uani 1 1 d .
H3A H 0.4425 -0.2967 0.1267 0.065 Uiso 1 1 calc R
H3B H 0.3441 -0.1902 0.1446 0.065 Uiso 1 1 calc R
H3C H 0.3728 -0.3604 0.1967 0.065 Uiso 1 1 calc R

loop_
_atom_site_aniso_label
_atom_site_aniso_U_11
_atom_site_aniso_U_22
_atom_site_aniso_U_33
_atom_site_aniso_U_23
_atom_site_aniso_U_13
_atom_site_aniso_U_12
Ga1 0.0243(2) 0.01892(19) 0.0277(2) -0.00060(14) 0.00953(16) 0.00182(13)
P1 0.0231(4) 0.0227(4) 0.0260(4) -0.0017(3) 0.0095(3) 0.0004(3)
Cl4 0.0256(4) 0.0322(4) 0.0327(4) -0.0014(3) 0.0063(3) 0.0002(3)
Cl3 0.0461(6) 0.0453(6) 0.0373(5) -0.0114(4) 0.0206(4) 0.0012(4)
Cl1 0.0296(4) 0.0382(5) 0.0382(5) -0.0116(4) 0.0003(4) -0.0018(4)
Cl5 0.0464(6) 0.0342(5) 0.0516(6) 0.0020(4) 0.0271(5) -0.0085(4)
Cl2 0.0437(5) 0.0459(6) 0.0418(5) -0.0066(4) 0.0256(4) 0.0056(4)
C1 0.033(2) 0.0273(19) 0.042(2) 0.0089(16) 0.0088(17) -0.0021(15)
C2 0.085(4) 0.085(4) 0.054(3) 0.021(3) 0.031(3) -0.040(3)
C4 0.044(3) 0.028(2) 0.075(4) 0.020(2) -0.006(2) 0.0043(19)
C3 0.033(2) 0.0242(18) 0.056(3) 0.0001(18) 0.0051(19) -0.0060(16)

loop_
_atom_type_symbol
_atom_type_description
_atom_type_scat_dispersion_real
_atom_type_scat_dispersion_imag
_atom_type_scat_source
C C 0.0033 0.0016 'International Tables Vol C Tables 4.2.6.8 and 6.1.1.4'
H H 0.0000 0.0000 'International Tables Vol C Tables 4.2.6.8 and 6.1.1.4'
P P 0.1023 0.0942 'International Tables Vol C Tables 4.2.6.8 and 6.1.1.4'
Cl Cl 0.1484 0.1585 'International Tables Vol C Tables 4.2.6.8 and 6.1.1.4'
Ga Ga 0.2307 1.6083 'International Tables Vol C Tables 4.2.6.8 and 6.1.1.4'

loop_
_geom_angle_atom_site_label_1
_geom_angle_atom_site_label_2
_geom_angle_atom_site_label_3
_geom_angle
Cl3 Ga1 Cl4 113.90(4)
Cl3 Ga1 Cl5 113.46(5)
Cl4 Ga1 Cl5 112.76(4)
Cl3 Ga1 P1 107.43(4)
Cl4 Ga1 P1 105.99(4)
Cl5 Ga1 P1 102.15(4)
C1 P1 Cl2 106.70(15)
C1 P1 Cl1 106.62(14)
Cl2 P1 Cl1 105.21(6)
C1 P1 Ga1 121.19(14)
Cl2 P1 Ga1 109.22(5)
Cl1 P1 Ga1 106.83(5)
C4 C1 C3 110.1(4)
C4 C1 C2 114.3(4)
C3 C1 C2 110.8(4)
C4 C1 P1 110.9(3)
C3 C1 P1 106.8(3)
C2 C1 P1 103.6(3)
C1 C2 H2A 109.5
C1 C2 H2B 109.5
H2A C2 H2B 109.5
C1 C2 H2C 109.5
H2A C2 H2C 109.5
H2B C2 H2C 109.5
C1 C4 H4A 109.5
C1 C4 H4B 109.5
H4A C4 H4B 109.5
C1 C4 H4C 109.5
H4A C4 H4C 109.5
H4B C4 H4C 109.5
C1 C3 H3A 109.5
C1 C3 H3B 109.5
H3A C3 H3B 109.5
C1 C3 H3C 109.5
H3A C3 H3C 109.5
H3B C3 H3C 109.5

loop_
_geom_bond_atom_site_label_1
_geom_bond_atom_site_label_2
_geom_bond_distance
Ga1 Cl3 2.1427(10)
Ga1 Cl4 2.1488(9)
Ga1 Cl5 2.1554(10)
Ga1 P1 2.4252(9)
P1 C1 1.828(4)
P1 Cl2 1.9948(13)
P1 Cl1 1.9985(12)
C1 C4 1.528(6)
C1 C3 1.548(6)
C1 C2 1.611(8)
C2 H2A 0.9800
C2 H2B 0.9800
C2 H2C 0.9800
C4 H4A 0.9800
C4 H4B 0.9800
C4 H4C 0.9800
C3 H3A 0.9800
C3 H3B 0.9800
C3 H3C 0.9800
